data_1501932
loop_
_publ_author_name
'Xiao, Jian'
'Lu, Yun-Peng'
'Liu, Yan-Ling'
'Wong, Poh-Shen'
'Loh, Teck-Peng'

_publ_section_title
;
 A new class of structurally rigid tricyclic chiral secondary amine
 organocatalyst: highly enantioselective organocatalytic Michael addition
 of aldehydes to vinyl sulfones.
;
_journal_issue 5
_journal_name_full 'Organic letters'
_journal_page_first 876
_journal_page_last 879
_journal_paper_doi 10.1021/ol102933q
_journal_volume 13
_journal_year 2011
_chemical_absolute_configuration unk
_chemical_formula_moiety 'C24 H22 N2 O4'
_chemical_formula_sum 'C24 H22 N2 O4'
_chemical_formula_weight 402.44
_chemical_name_systematic
; 
 ? 
;
_space_group_IT_number 4
_symmetry_cell_setting monoclinic
_symmetry_space_group_name_Hall 'P 2yb'
_symmetry_space_group_name_H-M 'P 1 21 1'
_atom_sites_solution_hydrogens geom
_atom_sites_solution_primary direct
_atom_sites_solution_secondary difmap
_audit_creation_method SHELXL-97
_cell_angle_alpha 90.00
_cell_angle_beta 99.368(3)
_cell_angle_gamma 90.00
_cell_formula_units_Z 2
_cell_length_a 7.6713(4)
_cell_length_b 10.9248(4)
_cell_length_c 11.8599(5)
_cell_measurement_reflns_used 5203
_cell_measurement_temperature 103(2)
_cell_measurement_theta_max 27.28
_cell_measurement_theta_min 2.55
_cell_volume 980.69(8)
_computing_cell_refinement 'Bruker SAINT'
_computing_data_collection 'Bruker APEX2'
_computing_data_reduction 'Bruker SAINT'
_computing_molecular_graphics 'Bruker SHELXTL'
_computing_publication_material 'Bruker SHELXTL'
_computing_structure_refinement 'SHELXL-97 (Sheldrick, 2008)'
_computing_structure_solution 'SHELXS-97 (Sheldrick, 2008)'
_diffrn_ambient_temperature 103(2)
_diffrn_measured_fraction_theta_full 0.995
_diffrn_measured_fraction_theta_max 0.995
_diffrn_measurement_device_type 'Bruker APEX-II CCD'
_diffrn_measurement_method '\f and \w scans'
_diffrn_radiation_monochromator graphite
_diffrn_radiation_source 'fine-focus sealed tube'
_diffrn_radiation_type MoK\a
_diffrn_radiation_wavelength 0.71073
_diffrn_reflns_av_R_equivalents 0.0415
_diffrn_reflns_av_sigmaI/netI 0.0440
_diffrn_reflns_limit_h_max 10
_diffrn_reflns_limit_h_min -10
_diffrn_reflns_limit_k_max 14
_diffrn_reflns_limit_k_min -15
_diffrn_reflns_limit_l_max 16
_diffrn_reflns_limit_l_min -16
_diffrn_reflns_number 17793
_diffrn_reflns_theta_full 30.58
_diffrn_reflns_theta_max 30.58
_diffrn_reflns_theta_min 1.74
_exptl_absorpt_coefficient_mu 0.094
_exptl_absorpt_correction_T_max 0.9926
_exptl_absorpt_correction_T_min 0.9635
_exptl_absorpt_correction_type multi-scan
_exptl_absorpt_process_details sadabs
_exptl_crystal_colour colourless
_exptl_crystal_density_diffrn 1.363
_exptl_crystal_density_method 'not measured'
_exptl_crystal_description plate
_exptl_crystal_F_000 424
_exptl_crystal_size_max 0.40
_exptl_crystal_size_mid 0.40
_exptl_crystal_size_min 0.08
_refine_diff_density_max 0.321
_refine_diff_density_min -0.292
_refine_diff_density_rms 0.062
_refine_ls_extinction_method none
_refine_ls_goodness_of_fit_ref 1.068
_refine_ls_hydrogen_treatment mixed
_refine_ls_matrix_type full
_refine_ls_number_parameters 276
_refine_ls_number_reflns 3138
_refine_ls_number_restraints 1
_refine_ls_restrained_S_all 1.068
_refine_ls_R_factor_all 0.0542
_refine_ls_R_factor_gt 0.0455
_refine_ls_shift/su_max 0.000
_refine_ls_shift/su_mean 0.000
_refine_ls_structure_factor_coef Fsqd
_refine_ls_weighting_details 'calc w=1/[\s^2^(Fo^2^)+(0.0747P)^2^+0.0000P] where P=(Fo^2^+2Fc^2^)/3'
_refine_ls_weighting_scheme calc
_refine_ls_wR_factor_gt 0.1083
_refine_ls_wR_factor_ref 0.1206
_reflns_number_gt 2729
_reflns_number_total 3138
_reflns_threshold_expression >2sigma(I)
_cod_data_source_file ol102933q_si_002.cif
_cod_data_source_block ltp193
_cod_depositor_comments
;
The following automatic conversions were performed:

'_symmetry_cell_setting' value 'Monoclinic' changed to 'monoclinic'
according to /home/saulius/struct/CIF-dictionaries/cif_core.dic
dictionary named 'cif_core.dic' version 2.4.1 from 2010-06-29.

Automatic conversion script
Id: cif_fix_values 1715 2011-07-08 13:25:40Z adriana 
;
_cod_original_cell_volume 980.69(7)
_cod_original_sg_symbol_H-M P2(1)
_cod_database_code 1501932

loop_
_symmetry_equiv_pos_as_xyz
'x, y, z'
'-x, y+1/2, -z'

loop_
_atom_site_label
_atom_site_type_symbol
_atom_site_fract_x
_atom_site_fract_y
_atom_site_fract_z
_atom_site_U_iso_or_equiv
_atom_site_adp_type
_atom_site_occupancy
_atom_site_symmetry_multiplicity
_atom_site_calc_flag
_atom_site_refinement_flags
C1 C 0.8685(3) 0.53449(19) 0.09974(17) 0.0154(4) Uani 1 1 d .
C2 C 0.9952(3) 0.4443(2) 0.0946(2) 0.0207(5) Uani 1 1 d .
H2 H 1.0926 0.4343 0.1545 0.025 Uiso 1 1 calc R
C3 C 0.9740(3) 0.3692(2) -0.0019(2) 0.0229(5) Uani 1 1 d .
H3 H 1.0588 0.3072 -0.0077 0.027 Uiso 1 1 calc R
C4 C 0.8321(4) 0.3831(2) -0.0895(2) 0.0255(5) Uani 1 1 d .
H4 H 0.8206 0.3305 -0.1542 0.031 Uiso 1 1 calc R
C5 C 0.7060(3) 0.4737(2) -0.08341(19) 0.0239(5) Uani 1 1 d .
H5 H 0.6080 0.4831 -0.1430 0.029 Uiso 1 1 calc R
C6 C 0.7263(3) 0.5501(2) 0.01174(18) 0.0171(4) Uani 1 1 d .
C7 C 0.6052(3) 0.6496(2) 0.04012(18) 0.0175(4) Uani 1 1 d .
H7 H 0.5849 0.7127 -0.0217 0.021 Uiso 1 1 calc R
C8 C 0.7021(3) 0.7054(2) 0.15483(18) 0.0162(4) Uani 1 1 d .
H8 H 0.7423 0.7908 0.1429 0.019 Uiso 1 1 calc R
C9 C 0.4548(3) 0.6011(2) 0.19976(18) 0.0173(4) Uani 1 1 d .
H9 H 0.3387 0.6204 0.2236 0.021 Uiso 1 1 calc R
C10 C 0.4291(3) 0.6009(2) 0.06925(19) 0.0197(5) Uani 1 1 d .
H10A H 0.3297 0.6548 0.0369 0.024 Uiso 1 1 calc R
H10B H 0.4050 0.5171 0.0389 0.024 Uiso 1 1 calc R
C11 C 0.5258(3) 0.4835(2) 0.25983(17) 0.0158(4) Uani 1 1 d .
C12 C 0.4511(3) 0.2777(2) 0.28269(18) 0.0183(4) Uani 1 1 d .
C13 C 0.3272(3) 0.2535(2) 0.3505(2) 0.0237(5) Uani 1 1 d .
H13 H 0.2320 0.3086 0.3528 0.028 Uiso 1 1 calc R
C14 C 0.3423(4) 0.1456(3) 0.4171(2) 0.0290(6) Uani 1 1 d .
H14 H 0.2575 0.1283 0.4650 0.035 Uiso 1 1 calc R
C15 C 0.4784(3) 0.0663(2) 0.4129(2) 0.0244(5) Uani 1 1 d .
H15 H 0.4877 -0.0055 0.4587 0.029 Uiso 1 1 calc R
C16 C 0.6062(3) 0.0888(2) 0.3415(2) 0.0199(5) Uani 1 1 d .
C17 C 0.5942(3) 0.1985(2) 0.27541(19) 0.0174(4) Uani 1 1 d .
C18 C 0.7263(3) 0.2232(2) 0.20563(18) 0.0194(4) Uani 1 1 d .
H18 H 0.7216 0.2965 0.1622 0.023 Uiso 1 1 calc R
C19 C 0.8592(3) 0.1403(2) 0.2020(2) 0.0235(5) Uani 1 1 d .
H19 H 0.9469 0.1566 0.1560 0.028 Uiso 1 1 calc R
C20 C 0.8674(4) 0.0311(2) 0.2658(2) 0.0273(5) Uani 1 1 d .
H20 H 0.9590 -0.0262 0.2610 0.033 Uiso 1 1 calc R
C21 C 0.7459(4) 0.0069(2) 0.3339(2) 0.0250(5) Uani 1 1 d .
H21 H 0.7551 -0.0666 0.3773 0.030 Uiso 1 1 calc R
C22 C 0.9699(3) 0.6250(2) 0.28813(17) 0.0166(4) Uani 1 1 d .
C23 C 1.0548(3) 0.7426(2) 0.45663(19) 0.0224(5) Uani 1 1 d .
H23A H 1.0824 0.6633 0.4960 0.027 Uiso 1 1 calc R
H23B H 0.9993 0.7963 0.5079 0.027 Uiso 1 1 calc R
C24 C 1.2222(4) 0.8004(3) 0.4328(2) 0.0292(6) Uani 1 1 d .
H24A H 1.2818 0.7444 0.3869 0.044 Uiso 1 1 calc R
H24B H 1.3000 0.8175 0.5051 0.044 Uiso 1 1 calc R
H24C H 1.1944 0.8770 0.3907 0.044 Uiso 1 1 calc R
N1 N 0.8573(2) 0.62140(17) 0.18657(15) 0.0155(4) Uani 1 1 d .
N2 N 0.5720(3) 0.70436(17) 0.22975(17) 0.0168(4) Uani 1 1 d .
O1 O 0.4302(2) 0.38449(14) 0.21522(13) 0.0183(3) Uani 1 1 d .
O2 O 0.6405(2) 0.47862(16) 0.34085(13) 0.0218(4) Uani 1 1 d .
O3 O 0.9309(2) 0.72245(14) 0.35054(13) 0.0188(3) Uani 1 1 d .
O4 O 1.0885(2) 0.55356(16) 0.31916(14) 0.0227(4) Uani 1 1 d .
H2N H 0.620(4) 0.709(3) 0.300(2) 0.019(7) Uiso 1 1 d .

loop_
_atom_site_aniso_label
_atom_site_aniso_U_11
_atom_site_aniso_U_22
_atom_site_aniso_U_33
_atom_site_aniso_U_23
_atom_site_aniso_U_13
_atom_site_aniso_U_12
C1 0.0135(10) 0.0170(9) 0.0162(9) -0.0011(8) 0.0042(8) -0.0026(8)
C2 0.0140(11) 0.0245(11) 0.0246(11) -0.0026(9) 0.0064(9) -0.0012(9)
C3 0.0221(12) 0.0208(11) 0.0286(11) -0.0041(9) 0.0126(10) -0.0016(9)
C4 0.0337(14) 0.0243(11) 0.0211(11) -0.0053(9) 0.0120(10) -0.0052(11)
C5 0.0293(13) 0.0248(11) 0.0169(10) 0.0001(9) 0.0019(9) -0.0052(10)
C6 0.0168(11) 0.0194(10) 0.0155(9) 0.0021(8) 0.0036(8) -0.0028(8)
C7 0.0182(11) 0.0180(10) 0.0151(9) 0.0043(8) -0.0010(8) 0.0006(8)
C8 0.0169(10) 0.0133(9) 0.0178(10) 0.0019(7) 0.0014(8) 0.0011(8)
C9 0.0142(10) 0.0178(10) 0.0199(10) 0.0014(8) 0.0026(8) 0.0025(8)
C10 0.0160(11) 0.0198(10) 0.0213(10) 0.0027(8) -0.0030(8) 0.0031(9)
C11 0.0155(10) 0.0168(9) 0.0156(9) 0.0017(8) 0.0039(8) -0.0001(8)
C12 0.0200(12) 0.0150(10) 0.0186(10) 0.0027(8) -0.0005(8) -0.0029(8)
C13 0.0160(12) 0.0260(11) 0.0295(12) 0.0033(10) 0.0048(9) 0.0002(9)
C14 0.0229(13) 0.0342(14) 0.0312(13) 0.0082(11) 0.0083(10) -0.0048(11)
C15 0.0277(13) 0.0188(11) 0.0259(12) 0.0068(9) 0.0017(10) -0.0043(9)
C16 0.0206(12) 0.0164(10) 0.0204(11) 0.0017(8) -0.0033(9) -0.0042(8)
C17 0.0177(11) 0.0163(10) 0.0167(10) -0.0024(8) -0.0015(8) -0.0012(8)
C18 0.0208(11) 0.0190(10) 0.0170(10) 0.0000(8) -0.0011(8) -0.0006(9)
C19 0.0221(12) 0.0272(12) 0.0218(11) -0.0025(9) 0.0051(9) 0.0035(10)
C20 0.0338(14) 0.0206(11) 0.0261(12) -0.0037(9) 0.0002(10) 0.0080(10)
C21 0.0329(14) 0.0148(10) 0.0251(11) -0.0012(8) -0.0017(10) 0.0011(9)
C22 0.0151(11) 0.0173(10) 0.0173(10) -0.0012(8) 0.0022(8) -0.0044(8)
C23 0.0243(13) 0.0258(11) 0.0150(10) -0.0024(9) -0.0028(9) -0.0017(10)
C24 0.0320(14) 0.0300(13) 0.0227(11) -0.0013(10) -0.0043(10) -0.0090(11)
N1 0.0115(9) 0.0167(8) 0.0179(8) -0.0018(7) 0.0008(7) 0.0002(7)
N2 0.0167(9) 0.0154(8) 0.0184(9) -0.0029(7) 0.0034(7) 0.0003(7)
O1 0.0179(8) 0.0154(7) 0.0200(7) 0.0022(6) -0.0015(6) -0.0022(6)
O2 0.0256(9) 0.0195(8) 0.0179(7) 0.0026(6) -0.0033(7) -0.0044(7)
O3 0.0209(8) 0.0171(8) 0.0171(7) -0.0029(6) -0.0004(6) -0.0006(6)
O4 0.0162(8) 0.0253(8) 0.0248(8) -0.0019(7) -0.0017(6) 0.0036(7)

loop_
_atom_type_symbol
_atom_type_description
_atom_type_scat_dispersion_real
_atom_type_scat_dispersion_imag
_atom_type_scat_source
C C 0.0033 0.0000 'International Tables Vol C Tables 4.2.6.8 and 6.1.1.4'
H H 0.0000 0.0000 'International Tables Vol C Tables 4.2.6.8 and 6.1.1.4'
N N 0.0061 0.0000 'International Tables Vol C Tables 4.2.6.8 and 6.1.1.4'
O O 0.0106 0.0000 'International Tables Vol C Tables 4.2.6.8 and 6.1.1.4'

loop_
_geom_angle_atom_site_label_1
_geom_angle_atom_site_label_2
_geom_angle_atom_site_label_3
_geom_angle
C6 C1 C2 121.4(2)
C6 C1 N1 109.34(19)
C2 C1 N1 129.25(19)
C1 C2 C3 117.5(2)
C1 C2 H2 121.2
C3 C2 H2 121.2
C4 C3 C2 121.6(2)
C4 C3 H3 119.2
C2 C3 H3 119.2
C3 C4 C5 120.4(2)
C3 C4 H4 119.8
C5 C4 H4 119.8
C6 C5 C4 118.7(2)
C6 C5 H5 120.6
C4 C5 H5 120.6
C5 C6 C1 120.4(2)
C5 C6 C7 128.6(2)
C1 C6 C7 110.96(18)
C6 C7 C10 113.36(18)
C6 C7 C8 104.70(17)
C10 C7 C8 104.41(17)
C6 C7 H7 111.3
C10 C7 H7 111.3
C8 C7 H7 111.3
N2 C8 N1 116.17(17)
N2 C8 C7 104.77(17)
N1 C8 C7 102.97(17)
N2 C8 H8 110.8
N1 C8 H8 110.8
C7 C8 H8 110.8
N2 C9 C11 112.36(18)
N2 C9 C10 102.85(18)
C11 C9 C10 116.69(18)
N2 C9 H9 108.2
C11 C9 H9 108.2
C10 C9 H9 108.2
C9 C10 C7 104.64(18)
C9 C10 H10A 110.8
C7 C10 H10A 110.8
C9 C10 H10B 110.8
C7 C10 H10B 110.8
H10A C10 H10B 108.9
O2 C11 O1 123.7(2)
O2 C11 C9 125.0(2)
O1 C11 C9 110.99(16)
C13 C12 O1 118.0(2)
C13 C12 C17 122.6(2)
O1 C12 C17 119.37(19)
C12 C13 C14 119.3(2)
C12 C13 H13 120.4
C14 C13 H13 120.4
C15 C14 C13 120.2(2)
C15 C14 H14 119.9
C13 C14 H14 119.9
C14 C15 C16 121.3(2)
C14 C15 H15 119.3
C16 C15 H15 119.3
C21 C16 C15 122.4(2)
C21 C16 C17 118.6(2)
C15 C16 C17 119.0(2)
C12 C17 C16 117.6(2)
C12 C17 C18 123.3(2)
C16 C17 C18 119.1(2)
C19 C18 C17 119.5(2)
C19 C18 H18 120.2
C17 C18 H18 120.2
C18 C19 C20 120.8(2)
C18 C19 H19 119.6
C20 C19 H19 119.6
C21 C20 C19 120.7(2)
C21 C20 H20 119.6
C19 C20 H20 119.6
C20 C21 C16 121.2(2)
C20 C21 H21 119.4
C16 C21 H21 119.4
O4 C22 O3 124.18(19)
O4 C22 N1 125.9(2)
O3 C22 N1 109.87(19)
O3 C23 C24 110.93(18)
O3 C23 H23A 109.5
C24 C23 H23A 109.5
O3 C23 H23B 109.5
C24 C23 H23B 109.5
H23A C23 H23B 108.0
C23 C24 H24A 109.5
C23 C24 H24B 109.5
H24A C24 H24B 109.5
C23 C24 H24C 109.5
H24A C24 H24C 109.5
H24B C24 H24C 109.5
C22 N1 C1 123.92(18)
C22 N1 C8 124.47(18)
C1 N1 C8 111.56(16)
C8 N2 C9 108.61(17)
C8 N2 H2N 111.5(19)
C9 N2 H2N 116(2)
C11 O1 C12 115.60(16)
C22 O3 C23 114.59(18)

loop_
_geom_bond_atom_site_label_1
_geom_bond_atom_site_label_2
_geom_bond_distance
C1 C6 1.392(3)
C1 C2 1.392(3)
C1 N1 1.413(3)
C2 C3 1.397(3)
C2 H2 0.9500
C3 C4 1.385(4)
C3 H3 0.9500
C4 C5 1.394(4)
C4 H4 0.9500
C5 C6 1.392(3)
C5 H5 0.9500
C6 C7 1.503(3)
C7 C10 1.543(3)
C7 C8 1.564(3)
C7 H7 1.0000
C8 N2 1.440(3)
C8 N1 1.503(3)
C8 H8 1.0000
C9 N2 1.450(3)
C9 C11 1.526(3)
C9 C10 1.528(3)
C9 H9 1.0000
C10 H10A 0.9900
C10 H10B 0.9900
C11 O2 1.194(3)
C11 O1 1.365(3)
C12 C13 1.367(3)
C12 O1 1.409(3)
C12 C17 1.412(3)
C13 C14 1.413(3)
C13 H13 0.9500
C14 C15 1.364(4)
C14 H14 0.9500
C15 C16 1.417(4)
C15 H15 0.9500
C16 C21 1.410(3)
C16 C17 1.427(3)
C17 C18 1.434(3)
C18 C19 1.370(3)
C18 H18 0.9500
C19 C20 1.408(4)
C19 H19 0.9500
C20 C21 1.355(4)
C20 H20 0.9500
C21 H21 0.9500
C22 O4 1.209(3)
C22 O3 1.358(3)
C22 N1 1.364(3)
C23 O3 1.465(3)
C23 C24 1.499(4)
C23 H23A 0.9900
C23 H23B 0.9900
C24 H24A 0.9800
C24 H24B 0.9800
C24 H24C 0.9800
N2 H2N 0.86(3)
